data_7201719
loop_
_publ_author_name
'Alshahateet, Solhe F.'
'Bishop, Roger'
'Craig, Donald C.'
'Kooli, Fethi'
'Scudder, Marcia L.'

_publ_section_title
;
 The Janus-like behaviour of sulfur in substituted diquinoline
 inclusion crystal structures
;
_journal_issue 3
_journal_name_full CrystEngComm
_journal_page_first 297
_journal_paper_doi 10.1039/b713533p
_journal_volume 10
_journal_year 2008
_chemical_formula_moiety 'C34 H22 Br2 N2 S'
_chemical_formula_sum 'C34 H22 Br2 N2 S'
_chemical_formula_weight 650.4
_space_group_IT_number 15
_symmetry_cell_setting monoclinic
_symmetry_space_group_name_Hall '-C 2yc'
_symmetry_space_group_name_H-M 'C 1 2/c 1'
_atom_type_scat_source 'International Tables for X-ray Crystallography, Vol. IV'
_audit_creation_method 'RAELSPUB and manual entry'
_cell_angle_alpha 90
_cell_angle_beta 116.29(2)
_cell_angle_gamma 90
_cell_formula_units_Z 4
_cell_length_a 21.421(8)
_cell_length_b 8.159(1)
_cell_length_c 17.182(6)
_cell_measurement_reflns_used 10
_cell_measurement_temperature 294
_cell_measurement_theta_max 11
_cell_measurement_theta_min 10
_cell_volume 2692.4(15)
_computing_cell_refinement 'CAD4 Version 5.0, 1989'
_computing_data_collection 'CAD4 Version 5.0, 1989'
_computing_data_reduction 'Local program'
_computing_molecular_graphics 'ORTEP-II, (Johnson, 1976)'
_computing_publication_material 'Local programs'
_computing_structure_refinement 'RAELS, (Rae, 1989)'
_computing_structure_solution 'SIR92 (Altomare et al, 1994)'
_diffrn_measurement_device_type 'Nonius CAD-4'
_diffrn_measurement_method \w--2\q
_diffrn_radiation_type 'Mo K\a'
_diffrn_radiation_wavelength 0.71073
_diffrn_reflns_av_R_equivalents 0.022
_diffrn_reflns_limit_h_max 25
_diffrn_reflns_limit_h_min -25
_diffrn_reflns_limit_k_max 9
_diffrn_reflns_limit_k_min 0
_diffrn_reflns_limit_l_max 20
_diffrn_reflns_limit_l_min 0
_diffrn_reflns_number 2465
_diffrn_reflns_theta_max 25
_diffrn_standards_decay_% 0
_diffrn_standards_interval_time 30min
_diffrn_standards_number 1
_exptl_absorpt_coefficient_mu 3.089
_exptl_absorpt_correction_type none
_exptl_crystal_colour colourless
_exptl_crystal_density_diffrn 1.60
_exptl_crystal_density_method 'not measured'
_exptl_crystal_description irregular
_exptl_crystal_F_000 1304.0
_exptl_crystal_size_rad 0.1
_refine_diff_density_max 0.72
_refine_diff_density_min -0.73
_refine_ls_extinction_method none
_refine_ls_goodness_of_fit_ref 1.75
_refine_ls_hydrogen_treatment noref
_refine_ls_number_parameters 146
_refine_ls_number_reflns 1795
_refine_ls_R_factor_gt 0.047
_refine_ls_shift/su_max 0.005
_refine_ls_structure_factor_coef F
_refine_ls_weighting_details 'w = 1/[\s^2^(F) + 0.0004F^2^]'
_refine_ls_weighting_scheme calc
_refine_ls_wR_factor_ref 0.073
_reflns_number_gt 1795
_reflns_number_total 2375
_reflns_threshold_expression I>2\s(I)
_cod_data_source_file b713533p.txt
_cod_data_source_block DRB322
_cod_original_cell_volume 2692(2)
_cod_original_sg_symbol_H-M 'C 2/c'
_cod_database_code 7201719

loop_
_symmetry_equiv_pos_site_id
_symmetry_equiv_pos_as_xyz
1 x,y,z
2 x,-y,1/2+z
3 -x,-y,-z
4 -x,y,1/2-z
5 1/2+x,1/2+y,z
6 1/2+x,1/2-y,1/2+z
7 1/2-x,1/2-y,-z
8 1/2-x,1/2+y,1/2-z

loop_
_atom_site_label
_atom_site_fract_x
_atom_site_fract_y
_atom_site_fract_z
_atom_site_U_iso_or_equiv
_atom_site_adp_type
_atom_site_type_symbol
_atom_site_occupancy
Br1 0.32503(3) 0.56369(10) 0.15421(4) 0.0637(3) Uani Br 1.0
S1 0.5000 0.6624(3) 0.2500 0.0427(5) Uani S 1.0
N1 0.5075(2) 0.3521(6) 0.4240(3) 0.032(1) Uani N 1.0
C1 0.5410(3) 0.5093(7) 0.3335(3) 0.034(1) Uani C 1.0
C2 0.4885(3) 0.3949(6) 0.3430(3) 0.031(1) Uani C 1.0
C3 0.4262(3) 0.3435(7) 0.2715(3) 0.029(1) Uani C 1.0
C4 0.4039(3) 0.4120(7) 0.1807(3) 0.034(1) Uani C 1.0
C5 0.4656(3) 0.2500(6) 0.4410(3) 0.030(1) Uani C 1.0
C6 0.4846(3) 0.2064(7) 0.5283(3) 0.038(1) Uani C 1.0
C7 0.4448(3) 0.0997(7) 0.5481(3) 0.041(1) Uani C 1.0
C8 0.3845(3) 0.0303(8) 0.4830(4) 0.045(2) Uani C 1.0
C9 0.3639(3) 0.0707(7) 0.3975(4) 0.039(1) Uani C 1.0
C10 0.4038(3) 0.1816(7) 0.3742(3) 0.032(1) Uani C 1.0
C11 0.3848(3) 0.2319(7) 0.2872(3) 0.032(1) Uani C 1.0
C12 0.3198(3) 0.1628(5) 0.2160(3) 0.037(1) Uani C 1.0
C13 0.3235(3) 0.0477(6) 0.1590(3) 0.049(1) Uani C 1.0
C14 0.2635(3) -0.0181(7) 0.0948(3) 0.063(2) Uani C 1.0
C15 0.1995(3) 0.0299(7) 0.0869(4) 0.065(2) Uani C 1.0
C16 0.1953(2) 0.1440(8) 0.1432(4) 0.062(1) Uani C 1.0
C17 0.2550(2) 0.2105(6) 0.2075(3) 0.048(1) Uani C 1.0
HC1 0.5657 0.5690 0.3898 0.034 Uani H 1.0
HC4 0.3877 0.3193 0.1382 0.034 Uani H 1.0
HC6 0.5275 0.2543 0.5759 0.038 Uani H 1.0
HC7 0.4589 0.0704 0.6101 0.041 Uani H 1.0
HC8 0.3564 -0.0488 0.4989 0.045 Uani H 1.0
HC9 0.3205 0.0217 0.3514 0.039 Uani H 1.0
HC13 0.3700 0.0122 0.1644 0.060 Uani H 1.0
HC14 0.2666 -0.1012 0.0538 0.084 Uani H 1.0
HC15 0.1561 -0.0181 0.0403 0.081 Uani H 1.0
HC16 0.1487 0.1790 0.1374 0.082 Uani H 1.0
HC17 0.2516 0.2935 0.2483 0.058 Uani H 1.0

loop_
_atom_site_aniso_label
_atom_site_aniso_U_11
_atom_site_aniso_U_22
_atom_site_aniso_U_33
_atom_site_aniso_U_12
_atom_site_aniso_U_13
_atom_site_aniso_U_23
_atom_site_aniso_type_symbol
Br1 0.0475(4) 0.0868(6) 0.0642(5) 0.0289(4) 0.0313(4) 0.0219(4) Br
S1 0.051(1) 0.037(1) 0.043(1) 0.0000 0.022(1) 0.0000 S
N1 0.031(2) 0.039(3) 0.028(2) 0.002(2) 0.014(2) -0.003(2) N
C1 0.028(3) 0.046(3) 0.029(3) -0.004(2) 0.015(2) -0.006(3) C
C2 0.027(3) 0.036(3) 0.034(3) 0.003(2) 0.017(2) -0.004(2) C
C3 0.026(3) 0.037(3) 0.029(3) 0.004(2) 0.015(2) -0.002(2) C
C4 0.028(3) 0.039(3) 0.034(3) 0.010(2) 0.014(2) 0.004(3) C
C5 0.026(3) 0.034(3) 0.033(3) 0.004(2) 0.017(2) 0.002(2) C
C6 0.038(3) 0.047(4) 0.031(3) -0.001(3) 0.016(3) -0.007(3) C
C7 0.052(4) 0.046(4) 0.035(3) 0.001(3) 0.027(3) 0.003(3) C
C8 0.043(3) 0.056(4) 0.045(3) -0.007(3) 0.028(3) -0.002(3) C
C9 0.026(3) 0.047(4) 0.046(3) -0.002(3) 0.018(3) 0.001(3) C
C10 0.029(3) 0.040(3) 0.031(3) 0.004(2) 0.016(2) -0.002(3) C
C11 0.025(3) 0.039(3) 0.037(3) 0.004(2) 0.017(2) -0.001(3) C
C12 0.027(1) 0.047(2) 0.036(2) 0.002(1) 0.013(1) 0.002(2) C
C13 0.045(2) 0.058(3) 0.043(2) -0.004(2) 0.017(1) -0.009(2) C
C14 0.061(2) 0.071(3) 0.046(2) -0.017(2) 0.013(2) -0.011(2) C
C15 0.047(2) 0.079(3) 0.047(2) -0.021(2) 0.003(2) 0.006(2) C
C16 0.028(1) 0.084(4) 0.059(3) -0.006(1) 0.007(1) 0.010(2) C
C17 0.024(1) 0.065(3) 0.051(2) 0.003(1) 0.013(1) 0.004(2) C

loop_
_geom_angle_atom_site_label_1
_geom_angle_atom_site_label_2
_geom_angle_atom_site_label_3
_geom_angle
_geom_angle_site_symmetry_1
_geom_angle_site_symmetry_2
_geom_angle_site_symmetry_3
_geom_angle_publ_flag
C1 S1 C1 92.7(4) 1_555 1_555 4_655 no
C2 N1 C5 118.1(4) 1_555 1_555 1_555 no
S1 C1 C2 112.7(4) 1_555 1_555 1_555 no
S1 C1 C4 111.8(4) 1_555 1_555 4_655 no
C2 C1 C4 110.9(4) 1_555 1_555 4_655 no
N1 C2 C1 112.3(4) 1_555 1_555 1_555 no
N1 C2 C3 124.8(5) 1_555 1_555 1_555 no
C1 C2 C3 122.9(5) 1_555 1_555 1_555 no
C2 C3 C4 121.8(5) 1_555 1_555 1_555 no
C2 C3 C11 117.7(5) 1_555 1_555 1_555 no
C4 C3 C11 120.4(5) 1_555 1_555 1_555 no
Br1 C4 C1 106.2(4) 1_555 1_555 4_655 no
Br1 C4 C3 108.3(3) 1_555 1_555 1_555 no
C1 C4 C3 116.1(4) 4_655 1_555 1_555 no
N1 C5 C6 118.6(5) 1_555 1_555 1_555 no
N1 C5 C10 122.5(4) 1_555 1_555 1_555 no
C6 C5 C10 118.9(5) 1_555 1_555 1_555 no
C5 C6 C7 120.5(5) 1_555 1_555 1_555 no
C6 C7 C8 121.2(5) 1_555 1_555 1_555 no
C7 C8 C9 120.2(5) 1_555 1_555 1_555 no
C8 C9 C10 120.4(5) 1_555 1_555 1_555 no
C5 C10 C9 118.9(5) 1_555 1_555 1_555 no
C5 C10 C11 117.6(5) 1_555 1_555 1_555 no
C9 C10 C11 123.5(5) 1_555 1_555 1_555 no
C3 C11 C10 119.1(5) 1_555 1_555 1_555 no
C3 C11 C12 122.3(5) 1_555 1_555 1_555 no
C10 C11 C12 118.6(5) 1_555 1_555 1_555 no
C11 C12 C13 120.6(4) 1_555 1_555 1_555 no
C11 C12 C17 120.4(4) 1_555 1_555 1_555 no
C13 C12 C17 119.1(5) 1_555 1_555 1_555 no
C12 C13 C14 120.3(4) 1_555 1_555 1_555 no
C13 C14 C15 120.2(5) 1_555 1_555 1_555 no
C14 C15 C16 119.9(6) 1_555 1_555 1_555 no
C15 C16 C17 120.2(5) 1_555 1_555 1_555 no
C12 C17 C16 120.3(4) 1_555 1_555 1_555 no

loop_
_geom_bond_atom_site_label_1
_geom_bond_atom_site_label_2
_geom_bond_distance
_geom_bond_site_symmetry_1
_geom_bond_site_symmetry_2
_geom_bond_publ_flag
Br1 C4 1.977(5) 1_555 1_555 no
S1 C1 1.809(6) 1_555 1_555 no
S1 C1 1.809(6) 1_555 4_655 no
N1 C2 1.313(6) 1_555 1_555 no
N1 C5 1.349(6) 1_555 1_555 no
C1 C2 1.525(7) 1_555 1_555 no
C1 C4 1.528(7) 1_555 4_655 no
C2 C3 1.419(7) 1_555 1_555 no
C3 C4 1.521(7) 1_555 1_555 no
C3 C11 1.379(7) 1_555 1_555 no
C4 C1 1.528(7) 1_555 4_655 no
C5 C6 1.416(7) 1_555 1_555 no
C5 C10 1.426(7) 1_555 1_555 no
C6 C7 1.361(8) 1_555 1_555 no
C7 C8 1.399(8) 1_555 1_555 no
C8 C9 1.374(8) 1_555 1_555 no
C9 C10 1.419(7) 1_555 1_555 no
C10 C11 1.424(7) 1_555 1_555 no
C11 C12 1.499(7) 1_555 1_555 no
C12 C13 1.385(5) 1_555 1_555 no
C12 C17 1.385(5) 1_555 1_555 no
C13 C14 1.379(6) 1_555 1_555 no
C14 C15 1.374(6) 1_555 1_555 no
C15 C16 1.374(6) 1_555 1_555 no
C16 C17 1.379(6) 1_555 1_555 no
